data_2006862
loop_
_publ_author_name
'\"Ozbey, S\"uheyla'
'Kendi, Engin'
'G\"oker, Hakan'
'Ertan, Rahmiye'

_publ_section_title
;
 2-(2-Ethoxycarbonyl-1,4-benzodioxan-7-yl)-4<i>H</i>-1-benzopyran-4-one
;
_journal_issue 12
_journal_name_full 'Acta Crystallographica Section C'
_journal_page_first 1981
_journal_page_last 1983
_journal_paper_doi 10.1107/S0108270197009864
_journal_volume 53
_journal_year 1997
_chemical_formula_moiety 'C20 H16 O6'
_chemical_formula_sum 'C20 H16 O6'
_chemical_formula_weight 352.343
_space_group_IT_number 14
_symmetry_cell_setting monoclinic
_symmetry_space_group_name_Hall '-P 2yn'
_symmetry_space_group_name_H-M 'P 1 21/n 1'
_atom_type_scat_source IntTabIV
_cell_angle_alpha 90.0
_cell_angle_beta 91.407(4)
_cell_angle_gamma 90.0
_cell_formula_units_Z 4
_cell_length_a 11.0244(10)
_cell_length_b 7.5621(10)
_cell_length_c 19.9172(10)
_cell_measurement_reflns_used 25
_cell_measurement_temperature 295
_cell_measurement_theta_max 18
_cell_measurement_theta_min 11
_cell_volume 1659.9(3)
_computing_data_collection 'CAD-4 EXPRESS (Enraf-Nonius, 1993)'
_computing_data_reduction 'MolEN (Fair, 1990)'
_computing_molecular_graphics 'MolEN version of ORTEPII (Johnson, 1976)'
_computing_publication_material 'MolEN, PARST95 (Nardelli, 1995)'
_computing_structure_refinement 'LSFM MolEN'
_computing_structure_solution 'SIR MolEN'
_diffrn_measurement_device 'Enraf-Nonius CAD-4'
_diffrn_measurement_method '\w/2\q scans'
_diffrn_radiation_type MoK\a
_diffrn_radiation_wavelength 0.71073
_diffrn_reflns_av_R_equivalents 0.0
_diffrn_reflns_limit_h_max 13
_diffrn_reflns_limit_h_min 0
_diffrn_reflns_limit_k_max 0
_diffrn_reflns_limit_k_min -9
_diffrn_reflns_limit_l_max 24
_diffrn_reflns_limit_l_min -24
_diffrn_reflns_number 3837
_diffrn_reflns_theta_max 26.3
_diffrn_standards_decay_% 1.4
_diffrn_standards_interval_time 120
_diffrn_standards_number 3
_exptl_absorpt_coefficient_mu 0.105
_exptl_absorpt_correction_T_max 1.000
_exptl_absorpt_correction_T_min 0.930
_exptl_absorpt_correction_type 'empirical via \y scan (MolEN; Fair,1990)'
_exptl_crystal_colour colourless
_exptl_crystal_density_diffrn 1.4099
_exptl_crystal_density_meas ?
_exptl_crystal_description prismatic
_exptl_crystal_size_max 0.48
_exptl_crystal_size_mid 0.20
_exptl_crystal_size_min 0.16
_refine_diff_density_max 0.20
_refine_diff_density_min -0.21
_refine_ls_extinction_method none
_refine_ls_goodness_of_fit_obs 0.80
_refine_ls_number_parameters 235
_refine_ls_number_reflns 2145
_refine_ls_R_factor_obs .053
_refine_ls_shift/esd_max 0.00
_refine_ls_structure_factor_coef F
_refine_ls_weighting_scheme
; w = 1.0 if F > threshold,
  w = [threshold/F]^2^ if F >= threshold,
  w = 0  if F^2^ < \s(F^2^);
 threshold = 116.69
;
_refine_ls_wR_factor_obs .050
_reflns_number_observed 2145
_reflns_number_total 3373
_reflns_observed_criterion I>1\s(I)
_cod_data_source_file na1299.cif
_cod_data_source_block II
_cod_depositor_comments
;
The following automatic conversions were performed:

'_exptl_crystal_density_meas' value 'not measured' was changed to '?'
- the value is perceived as not measured.

Automatic conversion script
Id: cif_fix_values 3008 2015-01-20 13:52:24Z robertas 
;
_cod_original_sg_symbol_H-M 'P 21/n'
_cod_database_code 2006862

loop_
_symmetry_equiv_pos_as_xyz
x,y,z
-x+1/2,y+1/2,-z+1/2
-x,-y,-z
x+1/2,-y+1/2,z+1/2

loop_
_atom_site_aniso_label
_atom_site_aniso_U_11
_atom_site_aniso_U_22
_atom_site_aniso_U_33
_atom_site_aniso_U_12
_atom_site_aniso_U_13
_atom_site_aniso_U_23
_atom_site_aniso_type_symbol
O1 .0540(10) .0420(10) .0470(10) -.0080(10) .0150(10) -.0120(10) O
O2 .080(2) .061(2) .0610(10) -.014(2) .0370(10) -.0110(10) O
O3 .060(2) .0460(10) .0590(10) -.0120(10) .0080(10) -.0210(10) O
O4 .0510(10) .0370(10) .0550(10) -.0080(10) .0180(10) -.0120(10) O
O5 .108(2) .065(2) .0460(10) .011(2) .001(2) -.0050(10) O
O6 .086(2) .0430(10) .0470(10) .0130(10) .0060(10) .0000(10) O
C2 .046(2) .036(2) .036(2) -.002(2) .0040(10) -.002(2) C
C3 .054(2) .042(2) .047(2) -.009(2) .013(2) -.001(2) C
C4 .054(2) .045(2) .039(2) -.002(2) .011(2) -.001(2) C
C5 .058(2) .047(2) .043(2) .010(2) .010(2) -.003(2) C
C6 .072(2) .036(2) .051(2) .001(2) .002(2) -.008(2) C
C7 .066(2) .042(2) .053(2) -.008(2) .004(2) -.002(2) C
C8 .055(2) .050(2) .048(2) -.006(2) .012(2) -.004(2) C
C9 .048(2) .035(2) .040(2) -.001(2) .003(2) -.004(2) C
C10 .047(2) .040(2) .033(2) .004(2) .0020(10) .001(2) C
C11 .066(2) .049(2) .046(2) .005(2) .005(2) -.012(2) C
C12 .061(2) .037(2) .042(2) .005(2) .014(2) -.006(2) C
C13 .057(2) .044(2) .044(2) -.004(2) .010(2) -.005(2) C
C14 .150(4) .051(2) .065(3) .039(3) .015(3) .016(2) C
C15 .105(3) .056(3) .075(3) .023(3) .013(3) .009(2) C
C1' .043(2) .035(2) .038(2) -.001(2) .0030(10) .001(2) C
C2' .043(2) .051(2) .049(2) -.008(2) .008(2) -.003(2) C
C3' .049(2) .044(2) .053(2) -.013(2) .004(2) -.008(2) C
C4' .047(2) .036(2) .043(2) -.002(2) .000(2) -.005(2) C
C5' .041(2) .034(2) .041(2) -.001(2) .0040(10) -.002(2) C
C6' .044(2) .031(2) .042(2) -.005(2) .001(2) -.001(2) C

loop_
_atom_site_label
_atom_site_fract_x
_atom_site_fract_y
_atom_site_fract_z
_atom_site_U_iso_or_equiv
_atom_site_thermal_displace_type
_atom_site_calc_flag
_atom_site_calc_attached_atom
_atom_site_type_symbol
O1 .7824(2) -.0490(3) .47490(10) .0474(5) Ueq . . O
O2 .5242(3) -.0291(4) .61740(10) .0668(6) Ueq . . O
O3 .7700(2) -.7085(3) .28610(10) .0550(6) Ueq . . O
O4 .9528(2) -.4518(3) .31380(10) .0474(5) Ueq . . O
O5 1.0464(3) -.7550(4) .36850(10) .0730(7) Ueq . . O
O6 1.0530(3) -.8827(4) .26680(10) .0590(6) Ueq . . O
C2 .7014(3) -.1832(5) .4814(2) .0390(10) Ueq . . C
C3 .6161(3) -.1788(5) .5283(2) .0470(10) Ueq . . C
C4 .6003(3) -.0324(5) .5734(2) .0460(10) Ueq . . C
C5 .6806(3) .2721(5) .5993(2) .0480(10) Ueq . . C
C6 .7643(3) .4018(5) .5895(2) .0530(10) Ueq . . C
C7 .8549(3) .3792(5) .5430(2) .0530(10) Ueq . . C
C8 .8604(3) .2288(5) .5048(2) .0500(10) Ueq . . C
C9 .7736(3) .0986(4) .5148(2) .0400(10) Ueq . . C
C10 .6843(3) .1144(4) .5621(2) .0400(10) Ueq . . C
C11 .8544(3) -.6518(5) .2365(2) .0530(10) Ueq . . C
C12 .9709(3) -.5976(4) .2699(2) .0460(10) Ueq . . C
C13 1.0274(3) -.7518(5) .3092(2) .0480(10) Ueq . . C
C14 1.1036(5) -1.0421(5) .2970(2) .088(2) Ueq . . C
C15 1.1479(4) -1.1574(5) .2450(2) .078(2) Ueq . . C
C1' .7226(3) -.3255(4) .43260(10) .0390(10) Ueq . . C
C2' .6368(3) -.4584(5) .4213(2) .0470(10) Ueq . . C
C3' .6548(3) -.5865(5) .3738(2) .0480(10) Ueq . . C
C4' .7579(3) -.5850(4) .3360(2) .0420(10) Ueq . . C
C5' .8468(3) -.4572(4) .34820(10) .0380(10) Ueq . . C
C6' .8283(3) -.3281(4) .39580(10) .0390(10) Ueq . . C
H3 .563 -.277 .532 .060 Ueq . . H
H5 .619 .288 .631 .063 Ueq . . H
H6 .761 .508 .615 .068 Ueq . . H
H7 .913 .470 .537 .069 Ueq . . H
H8 .922 .213 .473 .066 Ueq . . H
H2' .566 -.460 .447 .061 Ueq . . H
H3' .596 -.676 .366 .063 Ueq . . H
H6' .888 -.240 .404 .052 Ueq . . H
H12 1.027 -.562 .235 .061 Ueq . . H
H111 .821 -.554 .213 .069 Ueq . . H
H112 .868 -.747 .206 .069 Ueq . . H
H141 1.043 -1.102 .321 .118 Ueq . . H
H142 1.169 -1.011 .326 .118 Ueq . . H
H151 1.182 -1.263 .264 .098 Ueq . . H
H152 1.082 -1.188 .216 .098 Ueq . . H
H153 1.212 -1.102 .215 .098 Ueq . . H

loop_
_geom_angle_atom_site_label_1
_geom_angle_atom_site_label_2
_geom_angle_atom_site_label_3
_geom_angle
_geom_angle_publ_flag
C2 O1 C9 119.5(2) yes
C11 O3 C4' 111.8(2) yes
C12 O4 C5' 114.8(2) yes
C13 O6 C14 115.8(3) no
O1 C2 C3 121.5(3) yes
O1 C2 C1' 111.4(2) yes
C3 C2 C1' 127.1(3) yes
C2 C3 C4 123.5(3) yes
C2 C3 H3 118.1 no
C4 C3 H3 118.4 no
O2 C4 C3 123.9(3) yes
O2 C4 C10 122.7(3) no
C3 C4 C10 113.5(3) yes
C6 C5 C10 120.3(3) no
C6 C5 H5 120.2 no
C10 C5 H5 119.5 no
C5 C6 C7 120.5(3) no
C5 C6 H6 119.6 no
C7 C6 H6 119.9 no
C6 C7 C8 121.0(3) no
C6 C7 H7 119.5 no
C8 C7 H7 119.5 no
O5 C13 C12 125.7(3) no
O6 C13 C12 109.1(3) no
O6 C14 C15 109.5(3) no
O6 C14 H141 109.7 no
O6 C14 H142 109.4 no
C15 C14 H141 109.7 no
C15 C14 H142 109.1 no
H141 C14 H142 109.5 no
C14 C15 H151 110.5 no
C14 C15 H152 108.6 no
C14 C15 H153 115. no
H151 C15 H152 109.5 no
H151 C15 H153 107.9 no
H152 C15 H153 105.1 no
C2 C1' C2' 120.9(3) yes
C7 C8 C9 117.8(3) no
C7 C8 H8 121.5 no
C9 C8 H8 120.7 no
O1 C9 C8 115.6(3) no
O1 C9 C10 121.7(3) yes
C8 C9 C10 122.7(3) no
C4 C10 C5 122.2(3) no
C4 C10 C9 120.2(3) yes
C5 C10 C9 117.6(3) no
O3 C11 C12 110.0(3) yes
O3 C11 H111 109.1 no
O3 C11 H112 109.2 no
C12 C11 H111 109.3 no
C12 C11 H112 109.8 no
H111 C11 H112 109.5 no
O4 C12 C11 110.8(3) yes
O4 C12 C13 109.5(3) no
O4 C12 H12 108.6 no
C11 C12 C13 110.9(3) no
C11 C12 H12 108.4 no
C13 C12 H12 108.6 no
O5 C13 O6 125.2(3) no
C2 C1' C6' 120.5(3) no
C2' C1' C6' 118.6(3) no
C1' C2' C3' 120.6(3) no
C1' C2' H2' 119.2 no
C3' C2' H2' 120.1 no
C2' C3' C4' 120.4(3) no
C2' C3' H3' 120.1 no
C4' C3' H3' 119.5 no
O3 C4' C3' 119.1(3) no
O3 C4' C5' 121.1(3) yes
C3' C4' C5' 119.8(3) no
O4 C5' C4' 122.6(3) yes
O4 C5' C6' 117.8(3) no
C4' C5' C6' 119.6(3) no
C1' C6' C5' 120.8(3) no
C1' C6' H6' 119.4 no
C5' C6' H6' 119.8 no

loop_
_geom_bond_atom_site_label_1
_geom_bond_atom_site_label_2
_geom_bond_site_symmetry_1
_geom_bond_site_symmetry_2
_geom_bond_distance
_geom_bond_publ_flag
O1 C2 . . 1.360(4) yes
O1 C9 . . 1.376(4) yes
O2 C4 . . 1.232(4) yes
O3 C11 . . 1.441(4) yes
O3 C4' . . 1.375(4) yes
O4 C12 . . 1.426(4) yes
O4 C5' . . 1.372(4) yes
O5 C13 . . 1.197(4) yes
O6 C13 . . 1.337(4) yes
O6 C14 . . 1.453(5) yes
C2 C3 . . 1.344(4) yes
C2 C1' . . 1.474(4) yes
C3 C4 . . 1.439(5) yes
C3 H3 . . .950 no
C4 C10 . . 1.467(5) no
C5 C6 . . 1.364(5) no
C5 C10 . . 1.405(5) no
C5 H5 . . .950 no
C6 C7 . . 1.391(5) no
C6 H6 . . .950 no
C7 C8 . . 1.371(5) no
C7 H7 . . .950 no
C5' C6' . . 1.380(4) no
C8 C9 . . 1.391(5) no
C8 H8 . . .950 no
C9 C10 . . 1.386(4) no
C11 C12 . . 1.491(5) yes
C11 H111 . . .950 no
C11 H112 . . .950 no
C12 C13 . . 1.530(5) yes
C12 H12 . . .950 no
C14 C15 . . 1.450(6) yes
C14 H141 . . .950 no
C14 H142 . . .950 no
C15 H151 . . .950 no
C15 H152 . . .950 no
C15 H153 . . 1.03 no
C1' C2' . . 1.395(4) no
C1' C6' . . 1.393(4) no
C2' C3' . . 1.373(5) no
C2' H2' . . .950 no
C3' C4' . . 1.381(4) no
C3' H3' . . .950 no
C4' C5' . . 1.394(4) no
C6' H6' . . .950 no

loop_
_geom_torsion_atom_site_label_1
_geom_torsion_atom_site_label_2
_geom_torsion_atom_site_label_3
_geom_torsion_atom_site_label_4
_geom_torsion
_geom_torsion_publ_flag
C9 O1 C2 C3 -3.2(4) no
C9 O1 C2 C1' 177.6(2) no
C2 O1 C9 C8 179.8(3) no
C2 O1 C9 C10 0.3(4) no
C4' O3 C11 C12 51.8(3) no
C11 O3 C4' C3' 158.0(3) no
C11 O3 C4' C5' -20.8(4) no
C5' O4 C12 C11 37.8(3) no
C5' O4 C12 C13 -84.8(3) no
C12 O4 C5' C4' -6.4(4) no
C12 O4 C5' C6' 174.6(3) no
C14 O6 C13 O5 2.4(5) no
C14 O6 C13 C12 -177.9(3) no
C13 O6 C14 C15 -169.1(3) no
O1 C2 C3 C4 2.2(5) no
C1' C2 C3 C4 -178.8(3) no
O1 C2 C1' C2' -167.2(3) no
O1 C2 C1' C6' 11.7(4) no
C3 C2 C1' C2' 13.7(5) no
C3 C2 C1' C6' -167.4(3) no
C2 C3 C4 O2 -178.3(3) no
C2 C3 C4 C10 1.5(5) no
O2 C4 C10 C5 -2.5(5) no
O2 C4 C10 C9 175.5(3) no
C3 C4 C10 C5 177.7(3) no
C3 C4 C10 C9 -4.3(4) no
C10 C5 C6 C7 -0.5(5) no
C6 C5 C10 C4 176.7(3) no
C6 C5 C10 C9 -1.4(5) no
C5 C6 C7 C8 1.8(5) no
C6 C7 C8 C9 -1.0(5) no
C7 C8 C9 O1 179.5(3) no
C7 C8 C9 C10 -1.0(5) no
O1 C9 C10 C4 3.6(4) no
O1 C9 C10 C5 -178.3(3) no
C8 C9 C10 C4 -175.9(3) no
C8 C9 C10 C5 2.2(5) no
O3 C11 C12 O4 -61.7(3) no
O3 C11 C12 C13 60.1(3) no
O4 C12 C13 O5 4.5(5) no
O4 C12 C13 O6 -175.1(3) no
C11 C12 C13 O5 -118.0(4) no
C11 C12 C13 O6 62.4(4) no
C2 C1' C2' C3' 177.3(3) no
C6' C1' C2' C3' -1.7(5) no
C2 C1' C6' C5' -177.6(3) no
C2' C1' C6' C5' 1.4(4) no
C1' C2' C3' C4' -0.4(5) no
C2' C3' C4' O3 -176.1(3) no
C2' C3' C4' C5' 2.8(5) no
O3 C4' C5' O4 -3.1(5) no
O3 C4' C5' C6' 175.8(3) no
C3' C4' C5' O4 178.1(3) no
C3' C4' C5' C6' -3.0(5) no
O4 C5' C6' C1' 179.9(3) no
C4' C5' C6' C1' 0.9(4) no
